data_4513351
loop_
_publ_author_name
'Saouane, Sofiane'
'Fabbiani, Francesca P. A.'

_publ_section_title
;
 Structural Behavior of Long-Chain Imidazolium-Based Ionic Liquid
 [C10mim]Cl--Water Mixtures
;
_journal_issue 8
_journal_name_full 'Crystal Growth &amp; Design'
_journal_page_first 3875
_journal_paper_doi 10.1021/acs.cgd.5b00494
_journal_volume 15
_journal_year 2015
_chemical_formula_moiety 'C14 H27 N2, Cl, (H2 O)'
_chemical_formula_sum 'C14 H29 Cl N2 O'
_chemical_formula_weight 276.84
_space_group_crystal_system triclinic
_space_group_IT_number 2
_space_group_name_Hall '-P 1'
_space_group_name_H-M_alt 'P -1'
_symmetry_space_group_name_Hall '-P 1'
_symmetry_space_group_name_H-M 'P -1'
_atom_sites_solution_hydrogens mixed
_atom_sites_solution_primary dual
_atom_sites_solution_secondary difmap
_audit_creation_method SHELXL-2014/7
_cell_angle_alpha 82.056(17)
_cell_angle_beta 87.16(2)
_cell_angle_gamma 79.09(2)
_cell_formula_units_Z 2
_cell_length_a 5.3387(19)
_cell_length_b 7.7592(12)
_cell_length_c 20.428(5)
_cell_measurement_reflns_used 642
_cell_measurement_temperature 296(2)
_cell_measurement_theta_max 19.2665
_cell_measurement_theta_min 2.752
_cell_volume 822.7(4)
_computing_cell_refinement 'Apex2 (Bruker AXS, 2006)'
_computing_data_collection 'Apex2 (Bruker AXS, 2006)'
_computing_data_reduction 'Apex2 (Bruker AXS, 2006)'
_computing_molecular_graphics Mercury
_computing_publication_material 'PLATON, ENCIFER, SHELXLE'
_computing_structure_refinement 'SHELXL-2014/7 (Sheldrick, 2014)'
_computing_structure_solution 'SHELXD (Sheldrick, 2008)'
_diffrn_ambient_temperature 296(2)
_diffrn_measured_fraction_theta_full 0.393
_diffrn_measured_fraction_theta_max 0.393
_diffrn_measurement_device_type 'Bruker SMART APEXII CCD diffractometer'
_diffrn_measurement_method \w
_diffrn_radiation_source 'fine-focus sealed tube'
_diffrn_radiation_type MoK\a
_diffrn_radiation_wavelength 0.71073
_diffrn_reflns_av_R_equivalents 0.0504
_diffrn_reflns_av_unetI/netI 0.0487
_diffrn_reflns_laue_measured_fraction_full 0.393
_diffrn_reflns_laue_measured_fraction_max 0.393
_diffrn_reflns_limit_h_max 3
_diffrn_reflns_limit_h_min -3
_diffrn_reflns_limit_k_max 7
_diffrn_reflns_limit_k_min -7
_diffrn_reflns_limit_l_max 18
_diffrn_reflns_limit_l_min -18
_diffrn_reflns_number 3044
_diffrn_reflns_point_group_measured_fraction_full 0.393
_diffrn_reflns_point_group_measured_fraction_max 0.393
_diffrn_reflns_theta_full 20.815
_diffrn_reflns_theta_max 20.815
_diffrn_reflns_theta_min 2.697
_exptl_absorpt_coefficient_mu 0.226
_exptl_absorpt_correction_T_max 0.8618
_exptl_absorpt_correction_T_min 0.6816
_exptl_absorpt_correction_type multi-scan
_exptl_absorpt_process_details 'based on symmetry-related measuraments'
_exptl_crystal_colour Colourless
_exptl_crystal_density_diffrn 1.118
_exptl_crystal_description Block
_exptl_crystal_F_000 304
_exptl_crystal_size_max 0.370
_exptl_crystal_size_mid 0.370
_exptl_crystal_size_min 0.160
_refine_diff_density_max 0.169
_refine_diff_density_min -0.155
_refine_diff_density_rms 0.044
_refine_ls_extinction_method none
_refine_ls_goodness_of_fit_ref 1.122
_refine_ls_hydrogen_treatment mixed
_refine_ls_matrix_type full
_refine_ls_number_parameters 171
_refine_ls_number_reflns 682
_refine_ls_number_restraints 338
_refine_ls_restrained_S_all 0.899
_refine_ls_R_factor_all 0.0924
_refine_ls_R_factor_gt 0.0692
_refine_ls_shift/su_max 0.000
_refine_ls_shift/su_mean 0.000
_refine_ls_structure_factor_coef Fsqd
_refine_ls_weighting_details 'w=1/[\s^2^(Fo^2^)+(0.1401P)^2^+1.0979P] where P=(Fo^2^+2Fc^2^)/3'
_refine_ls_weighting_scheme calc
_refine_ls_wR_factor_gt 0.2000
_refine_ls_wR_factor_ref 0.2173
_reflns_Friedel_coverage 0.000
_reflns_number_gt 528
_reflns_number_total 682
_reflns_threshold_expression 'I > 2\s(I)'
_cod_data_source_file cg5b00494_si_002.cif
_cod_data_source_block C10mimCl_Form_I_0.2_GPa
_cod_depositor_comments 'Adding full bibliography for 4513351--4513358.cif.'
_cod_database_code 4513351
_shelx_shelxl_version_number 2014/7
_shelx_space_group_comment
;
The symmetry employed for this shelxl refinement is uniquely defined
by the following loop, which should always be used as a source of
symmetry information in preference to the above space-group names.
They are only intended as comments.
;
_shelx_estimated_absorpt_t_min 0.921
_shelx_estimated_absorpt_t_max 0.965

loop_
_space_group_symop_operation_xyz
'x, y, z'
'-x, -y, -z'

loop_
_atom_site_label
_atom_site_type_symbol
_atom_site_fract_x
_atom_site_fract_y
_atom_site_fract_z
_atom_site_U_iso_or_equiv
_atom_site_adp_type
_atom_site_occupancy
_atom_site_site_symmetry_order
_atom_site_calc_flag
_atom_site_refinement_flags_posn
_atom_site_refinement_flags_adp
O1 O 0.845(4) -0.0776(10) 0.6610(7) 0.107(11) Uani 1 1 d D .
H1A H 0.96(2) -0.009(17) 0.662(9) 0.160 Uiso 1 1 d D U
H1B H 0.699(15) -0.009(16) 0.650(9) 0.160 Uiso 1 1 d D U
Cl1_1 Cl 0.2832(11) 0.1680(3) 0.62711(18) 0.091(4) Uani 1 1 d . .
N1_1 N 0.423(2) 0.4597(8) 0.3546(4) 0.062(5) Uani 1 1 d D U
C2_1 C 0.6190(19) 0.3370(9) 0.3774(4) 0.066(5) Uani 1 1 d D U
H2_1 H 0.7628 0.2933 0.3529 0.079 Uiso 1 1 calc R U
N3_1 N 0.575(2) 0.2873(8) 0.4409(4) 0.063(5) Uani 1 1 d D U
C4_1 C 0.342(2) 0.3791(11) 0.4591(4) 0.064(5) Uani 1 1 d D U
H4_1 H 0.2635 0.3683 0.5007 0.077 Uiso 1 1 calc R U
C5_1 C 0.247(2) 0.4879(11) 0.4051(5) 0.069(6) Uani 1 1 d D U
H5_1 H 0.0926 0.5669 0.4026 0.083 Uiso 1 1 calc R U
C6_1 C 0.745(3) 0.1544(11) 0.4843(5) 0.057(5) Uani 1 1 d D U
H6A_1 H 0.7785 0.0445 0.4661 0.085 Uiso 1 1 calc R U
H6B_1 H 0.6655 0.1373 0.5273 0.085 Uiso 1 1 calc R U
H6C_1 H 0.9028 0.1943 0.4880 0.085 Uiso 1 1 calc R U
C7_1 C 0.404(3) 0.5545(11) 0.2870(4) 0.070(6) Uani 1 1 d D U
H7A_1 H 0.5493 0.5062 0.2606 0.084 Uiso 1 1 calc R U
H7B_1 H 0.4081 0.6783 0.2884 0.084 Uiso 1 1 calc R U
C8_1 C 0.158(3) 0.5402(12) 0.2542(6) 0.072(7) Uani 1 1 d D U
H8A_1 H 0.0102 0.5997 0.2772 0.086 Uiso 1 1 calc R U
H8B_1 H 0.1440 0.4169 0.2554 0.086 Uiso 1 1 calc R U
C9_1 C 0.170(3) 0.6284(12) 0.1822(6) 0.075(7) Uani 1 1 d D U
H9A_1 H 0.1890 0.7502 0.1823 0.090 Uiso 1 1 calc R U
H9B_1 H 0.3213 0.5685 0.1606 0.090 Uiso 1 1 calc R U
C10_1 C -0.056(3) 0.6273(12) 0.1423(6) 0.075(8) Uani 1 1 d D U
H10A_1 H -0.2064 0.6893 0.1633 0.090 Uiso 1 1 calc R U
H10B_1 H -0.0765 0.5056 0.1428 0.090 Uiso 1 1 calc R U
C11_1 C -0.040(3) 0.7115(12) 0.0707(6) 0.078(8) Uani 1 1 d D U
H11A_1 H 0.1094 0.6491 0.0494 0.093 Uiso 1 1 calc R U
H11B_1 H -0.0191 0.8331 0.0700 0.093 Uiso 1 1 calc R U
C12_1 C -0.274(3) 0.7096(12) 0.0311(6) 0.073(7) Uani 1 1 d D U
H12A_1 H -0.4241 0.7715 0.0524 0.088 Uiso 1 1 calc R U
H12B_1 H -0.2946 0.5880 0.0313 0.088 Uiso 1 1 calc R U
C13_1 C -0.255(3) 0.7957(12) -0.0401(5) 0.068(7) Uani 1 1 d D U
H13A_1 H -0.2364 0.9176 -0.0397 0.082 Uiso 1 1 calc R U
H13B_1 H -0.1005 0.7356 -0.0603 0.082 Uiso 1 1 calc R U
C14_1 C -0.474(3) 0.7949(12) -0.0826(6) 0.069(7) Uani 1 1 d D U
H14A_1 H -0.6297 0.8505 -0.0614 0.083 Uiso 1 1 calc R U
H14B_1 H -0.4882 0.6729 -0.0845 0.083 Uiso 1 1 calc R U
C15_1 C -0.460(4) 0.8866(13) -0.1520(6) 0.074(7) Uani 1 1 d D U
H15A_1 H -0.3073 0.8303 -0.1740 0.088 Uiso 1 1 calc R U
H15B_1 H -0.4464 1.0089 -0.1506 0.088 Uiso 1 1 calc R U
C16_1 C -0.694(4) 0.8820(15) -0.1926(8) 0.084(6) Uani 1 1 d D U
H16A_1 H -0.6655 0.9275 -0.2379 0.125 Uiso 1 1 calc R U
H16B_1 H -0.8425 0.9534 -0.1751 0.125 Uiso 1 1 calc R U
H16C_1 H -0.7205 0.7622 -0.1900 0.125 Uiso 1 1 calc R U

loop_
_atom_site_aniso_label
_atom_site_aniso_U_11
_atom_site_aniso_U_22
_atom_site_aniso_U_33
_atom_site_aniso_U_23
_atom_site_aniso_U_13
_atom_site_aniso_U_12
O1 0.09(3) 0.065(5) 0.159(14) -0.001(6) -0.021(19) -0.006(7)
Cl1_1 0.135(9) 0.0540(17) 0.084(4) -0.0052(16) -0.053(6) -0.004(2)
N1_1 0.086(13) 0.042(4) 0.058(7) -0.006(4) -0.032(8) -0.004(5)
C2_1 0.089(13) 0.045(5) 0.062(6) -0.003(5) -0.025(8) -0.006(5)
N3_1 0.083(13) 0.044(4) 0.059(6) -0.002(4) -0.029(8) -0.003(5)
C4_1 0.078(13) 0.055(6) 0.060(7) -0.010(4) -0.030(8) -0.005(5)
C5_1 0.092(13) 0.052(5) 0.060(8) -0.007(5) -0.027(8) 0.000(6)
C6_1 0.055(10) 0.053(5) 0.058(7) 0.001(5) -0.018(7) -0.005(5)
C7_1 0.091(16) 0.058(5) 0.060(7) -0.002(5) -0.031(9) -0.004(6)
C8_1 0.097(17) 0.050(5) 0.069(8) -0.002(5) -0.042(10) -0.010(7)
C9_1 0.100(18) 0.054(6) 0.074(8) 0.006(5) -0.042(11) -0.018(7)
C10_1 0.102(19) 0.050(5) 0.077(8) 0.010(5) -0.046(12) -0.023(7)
C11_1 0.104(19) 0.056(6) 0.077(8) 0.009(5) -0.046(11) -0.023(7)
C12_1 0.101(19) 0.058(6) 0.066(8) 0.009(5) -0.036(11) -0.034(7)
C13_1 0.086(18) 0.054(6) 0.064(8) 0.007(5) -0.031(11) -0.017(7)
C14_1 0.092(18) 0.052(6) 0.066(8) 0.007(5) -0.028(11) -0.024(7)
C15_1 0.097(16) 0.061(6) 0.062(9) 0.007(5) -0.023(11) -0.017(8)
C16_1 0.090(11) 0.086(6) 0.072(8) -0.001(6) -0.021(8) -0.013(7)

loop_
_atom_type_symbol
_atom_type_description
_atom_type_scat_dispersion_real
_atom_type_scat_dispersion_imag
_atom_type_scat_source
C C 0.0033 0.0016 'International Tables Vol C Tables 4.2.6.8 and 6.1.1.4'
H H 0.0000 0.0000 'International Tables Vol C Tables 4.2.6.8 and 6.1.1.4'
N N 0.0061 0.0033 'International Tables Vol C Tables 4.2.6.8 and 6.1.1.4'
O O 0.0106 0.0060 'International Tables Vol C Tables 4.2.6.8 and 6.1.1.4'
Cl Cl 0.1484 0.1585 'International Tables Vol C Tables 4.2.6.8 and 6.1.1.4'

loop_
_geom_angle_atom_site_label_1
_geom_angle_atom_site_label_2
_geom_angle_atom_site_label_3
_geom_angle
H1A O1 H1B 107(3)
C2_1 N1_1 C5_1 108.7(5)
C2_1 N1_1 C7_1 125.5(8)
C5_1 N1_1 C7_1 125.7(8)
N3_1 C2_1 N1_1 108.5(6)
N3_1 C2_1 H2_1 125.7
N1_1 C2_1 H2_1 125.7
C2_1 N3_1 C4_1 108.6(5)
C2_1 N3_1 C6_1 125.7(8)
C4_1 N3_1 C6_1 125.7(8)
C5_1 C4_1 N3_1 107.2(6)
C5_1 C4_1 H4_1 126.4
N3_1 C4_1 H4_1 126.4
C4_1 C5_1 N1_1 106.9(6)
C4_1 C5_1 H5_1 126.5
N1_1 C5_1 H5_1 126.5
N3_1 C6_1 H6A_1 109.5
N3_1 C6_1 H6B_1 109.5
H6A_1 C6_1 H6B_1 109.5
N3_1 C6_1 H6C_1 109.5
H6A_1 C6_1 H6C_1 109.5
H6B_1 C6_1 H6C_1 109.5
N1_1 C7_1 C8_1 112.1(9)
N1_1 C7_1 H7A_1 109.2
C8_1 C7_1 H7A_1 109.2
N1_1 C7_1 H7B_1 109.2
C8_1 C7_1 H7B_1 109.2
H7A_1 C7_1 H7B_1 107.9
C7_1 C8_1 C9_1 107.5(10)
C7_1 C8_1 H8A_1 110.2
C9_1 C8_1 H8A_1 110.2
C7_1 C8_1 H8B_1 110.2
C9_1 C8_1 H8B_1 110.2
H8A_1 C8_1 H8B_1 108.5
C10_1 C9_1 C8_1 115.0(12)
C10_1 C9_1 H9A_1 108.5
C8_1 C9_1 H9A_1 108.5
C10_1 C9_1 H9B_1 108.5
C8_1 C9_1 H9B_1 108.5
H9A_1 C9_1 H9B_1 107.5
C9_1 C10_1 C11_1 114.8(12)
C9_1 C10_1 H10A_1 108.6
C11_1 C10_1 H10A_1 108.6
C9_1 C10_1 H10B_1 108.6
C11_1 C10_1 H10B_1 108.6
H10A_1 C10_1 H10B_1 107.5
C10_1 C11_1 C12_1 113.8(12)
C10_1 C11_1 H11A_1 108.8
C12_1 C11_1 H11A_1 108.8
C10_1 C11_1 H11B_1 108.8
C12_1 C11_1 H11B_1 108.8
H11A_1 C11_1 H11B_1 107.7
C11_1 C12_1 C13_1 112.8(12)
C11_1 C12_1 H12A_1 109.0
C13_1 C12_1 H12A_1 109.0
C11_1 C12_1 H12B_1 109.0
C13_1 C12_1 H12B_1 109.0
H12A_1 C12_1 H12B_1 107.8
C14_1 C13_1 C12_1 115.9(12)
C14_1 C13_1 H13A_1 108.3
C12_1 C13_1 H13A_1 108.3
C14_1 C13_1 H13B_1 108.3
C12_1 C13_1 H13B_1 108.3
H13A_1 C13_1 H13B_1 107.4
C13_1 C14_1 C15_1 115.7(13)
C13_1 C14_1 H14A_1 108.4
C15_1 C14_1 H14A_1 108.4
C13_1 C14_1 H14B_1 108.4
C15_1 C14_1 H14B_1 108.4
H14A_1 C14_1 H14B_1 107.4
C14_1 C15_1 C16_1 112.8(14)
C14_1 C15_1 H15A_1 109.0
C16_1 C15_1 H15A_1 109.0
C14_1 C15_1 H15B_1 109.0
C16_1 C15_1 H15B_1 109.0
H15A_1 C15_1 H15B_1 107.8
C15_1 C16_1 H16A_1 109.5
C15_1 C16_1 H16B_1 109.5
H16A_1 C16_1 H16B_1 109.5
C15_1 C16_1 H16C_1 109.5
H16A_1 C16_1 H16C_1 109.5
H16B_1 C16_1 H16C_1 109.5

loop_
_geom_bond_atom_site_label_1
_geom_bond_atom_site_label_2
_geom_bond_distance
O1 H1A 0.877(12)
O1 H1B 0.876(12)
N1_1 C2_1 1.329(6)
N1_1 C5_1 1.372(8)
N1_1 C7_1 1.469(7)
C2_1 N3_1 1.324(6)
C2_1 H2_1 0.9300
N3_1 C4_1 1.374(7)
N3_1 C6_1 1.465(6)
C4_1 C5_1 1.349(8)
C4_1 H4_1 0.9300
C5_1 H5_1 0.9300
C6_1 H6A_1 0.9600
C6_1 H6B_1 0.9600
C6_1 H6C_1 0.9600
C7_1 C8_1 1.532(13)
C7_1 H7A_1 0.9700
C7_1 H7B_1 0.9700
C8_1 C9_1 1.538(14)
C8_1 H8A_1 0.9700
C8_1 H8B_1 0.9700
C9_1 C10_1 1.489(13)
C9_1 H9A_1 0.9700
C9_1 H9B_1 0.9700
C10_1 C11_1 1.521(14)
C10_1 H10A_1 0.9700
C10_1 H10B_1 0.9700
C11_1 C12_1 1.521(14)
C11_1 H11A_1 0.9700
C11_1 H11B_1 0.9700
C12_1 C13_1 1.522(14)
C12_1 H12A_1 0.9700
C12_1 H12B_1 0.9700
C13_1 C14_1 1.495(13)
C13_1 H13A_1 0.9700
C13_1 H13B_1 0.9700
C14_1 C15_1 1.501(16)
C14_1 H14A_1 0.9700
C14_1 H14B_1 0.9700
C15_1 C16_1 1.542(18)
C15_1 H15A_1 0.9700
C15_1 H15B_1 0.9700
C16_1 H16A_1 0.9600
C16_1 H16B_1 0.9600
C16_1 H16C_1 0.9600

loop_
_geom_torsion_atom_site_label_1
_geom_torsion_atom_site_label_2
_geom_torsion_atom_site_label_3
_geom_torsion_atom_site_label_4
_geom_torsion
C5_1 N1_1 C2_1 N3_1 -0.6(9)
C7_1 N1_1 C2_1 N3_1 177.1(7)
N1_1 C2_1 N3_1 C4_1 1.0(9)
N1_1 C2_1 N3_1 C6_1 -180.0(8)
C2_1 N3_1 C4_1 C5_1 -1.0(9)
C6_1 N3_1 C4_1 C5_1 180.0(8)
N3_1 C4_1 C5_1 N1_1 0.6(9)
C2_1 N1_1 C5_1 C4_1 0.0(9)
C7_1 N1_1 C5_1 C4_1 -177.7(7)
C2_1 N1_1 C7_1 C8_1 126.1(10)
C5_1 N1_1 C7_1 C8_1 -56.6(11)
N1_1 C7_1 C8_1 C9_1 -174.7(8)
C7_1 C8_1 C9_1 C10_1 -179.9(10)
C8_1 C9_1 C10_1 C11_1 -178.9(9)
C9_1 C10_1 C11_1 C12_1 -179.7(10)
C10_1 C11_1 C12_1 C13_1 179.6(10)
C11_1 C12_1 C13_1 C14_1 178.6(10)
C12_1 C13_1 C14_1 C15_1 177.6(11)
C13_1 C14_1 C15_1 C16_1 -179.4(11)
